data_7114856
loop_
_publ_author_name
'Hagadorn, John R.'

_publ_section_title
;
 New binucleating ligands to support dizirconium organometallics
;
_journal_issue 20
_journal_name_full 'Chemical Communications'
_journal_page_first 2144
_journal_paper_doi 10.1039/b106972a
_journal_year 2001
_chemical_formula_sum 'C75 H92 N4 O2 Zr2'
_chemical_formula_weight 1263.97
_chemical_name_common (iPr4Xan)Zr2Bn6(Et2O)
_chemical_name_systematic
; 
? 
;
_space_group_IT_number 14
_symmetry_cell_setting monoclinic
_symmetry_space_group_name_Hall '-P 2yn'
_symmetry_space_group_name_H-M 'P 1 21/n 1'
_atom_sites_solution_hydrogens geom
_atom_sites_solution_primary direct
_atom_sites_solution_secondary difmap
_audit_creation_method SHELXL-97
_cell_angle_alpha 90.00
_cell_angle_beta 105.70(3)
_cell_angle_gamma 90.00
_cell_formula_units_Z 4
_cell_length_a 17.940(4)
_cell_length_b 18.075(4)
_cell_length_c 21.577(4)
_cell_measurement_reflns_used 5447
_cell_measurement_temperature 135(2)
_cell_measurement_theta_max 1.000
_cell_measurement_theta_min 2.262
_cell_volume 6736(3)
_computing_cell_refinement 'SAINT, Bruker'
_computing_data_collection 'SMART, Bruker'
_computing_data_reduction 'SAINT, Bruker'
_computing_molecular_graphics 'SHELXTL, Bruker'
_computing_structure_refinement 'SHELXL-97 (Sheldrick, 1997)'
_computing_structure_solution 'SHELXS-97 (Sheldrick, 1990)'
_diffrn_ambient_temperature 135(2)
_diffrn_measured_fraction_theta_full 0.958
_diffrn_measured_fraction_theta_max 0.958
_diffrn_measurement_device_type 'Siemens SMART with CCD detector'
_diffrn_measurement_method '0.3 deg omega scans'
_diffrn_radiation_monochromator graphite
_diffrn_radiation_source 'fine-focus sealed tube'
_diffrn_radiation_type MoK\a
_diffrn_radiation_wavelength 0.71073
_diffrn_reflns_av_R_equivalents 0.1058
_diffrn_reflns_av_sigmaI/netI 0.1527
_diffrn_reflns_limit_h_max 25
_diffrn_reflns_limit_h_min -25
_diffrn_reflns_limit_k_max 26
_diffrn_reflns_limit_k_min -13
_diffrn_reflns_limit_l_max 30
_diffrn_reflns_limit_l_min -30
_diffrn_reflns_number 63367
_diffrn_reflns_theta_full 31.53
_diffrn_reflns_theta_max 31.53
_diffrn_reflns_theta_min 1.49
_exptl_absorpt_coefficient_mu 0.357
_exptl_absorpt_correction_T_max 1.00
_exptl_absorpt_correction_T_min 0.850
_exptl_absorpt_correction_type multi-scan
_exptl_crystal_colour yellow
_exptl_crystal_density_diffrn 1.246
_exptl_crystal_density_method 'not measured'
_exptl_crystal_F_000 2664
_exptl_crystal_size_max 0.5
_exptl_crystal_size_mid 0.2
_exptl_crystal_size_min 0.08
_refine_diff_density_max 0.698
_refine_diff_density_min -0.601
_refine_diff_density_rms 0.083
_refine_ls_extinction_method none
_refine_ls_goodness_of_fit_ref 0.929
_refine_ls_hydrogen_treatment mixed
_refine_ls_matrix_type full
_refine_ls_number_parameters 752
_refine_ls_number_reflns 21557
_refine_ls_number_restraints 0
_refine_ls_restrained_S_all 0.929
_refine_ls_R_factor_all 0.1721
_refine_ls_R_factor_gt 0.0637
_refine_ls_shift/su_max 1.968
_refine_ls_shift/su_mean 0.004
_refine_ls_structure_factor_coef Fsqd
_refine_ls_weighting_details 'calc w=1/[\s^2^(Fo^2^)+(0.0682P)^2^+0.0000P] where P=(Fo^2^+2Fc^2^)/3'
_refine_ls_weighting_scheme calc
_refine_ls_wR_factor_gt 0.1218
_refine_ls_wR_factor_ref 0.1561
_reflns_number_gt 10074
_reflns_number_total 21557
_reflns_threshold_expression >2sigma(I)
_cod_data_source_file b106972a.txt
_cod_data_source_block jrh013
_cod_original_cell_volume 6736(2)
_cod_original_sg_symbol_H-M P2(1)/n
_cod_database_code 7114856

loop_
_symmetry_equiv_pos_as_xyz
'x, y, z'
'-x+1/2, y+1/2, -z+1/2'
'-x, -y, -z'
'x-1/2, -y-1/2, z-1/2'

loop_
_atom_site_label
_atom_site_type_symbol
_atom_site_fract_x
_atom_site_fract_y
_atom_site_fract_z
_atom_site_U_iso_or_equiv
_atom_site_adp_type
_atom_site_occupancy
_atom_site_symmetry_multiplicity
_atom_site_calc_flag
_atom_site_refinement_flags
_atom_site_disorder_assembly
_atom_site_disorder_group
Zr1 Zr 0.108132(17) 0.199356(18) 0.590254(14) 0.02744(9) Uani 1 1 d . . .
Zr2 Zr -0.043081(19) 0.373613(19) 0.789631(15) 0.03078(9) Uani 1 1 d . A .
N1 N 0.04265(15) 0.27819(15) 0.51343(12) 0.0298(6) Uani 1 1 d . . .
N2 N -0.02036(14) 0.20872(15) 0.56796(12) 0.0295(6) Uani 1 1 d . . .
N3 N -0.03589(15) 0.41130(15) 0.69178(12) 0.0292(6) Uani 1 1 d . . .
N4 N -0.14441(16) 0.36145(17) 0.70352(13) 0.0399(7) Uani 1 1 d . . .
O1 O -0.13499(12) 0.35675(12) 0.53765(10) 0.0272(5) Uani 1 1 d . . .
C1 C 0.0712(2) 0.4071(2) 0.48990(18) 0.0473(10) Uani 1 1 d . . .
H1A H 0.0323 0.4257 0.5104 0.071 Uiso 1 1 calc R . .
H1B H 0.0747 0.4406 0.4552 0.071 Uiso 1 1 calc R . .
H1C H 0.1216 0.4042 0.5219 0.071 Uiso 1 1 calc R . .
C2 C 0.0478(2) 0.33105(19) 0.46254(16) 0.0340(8) Uani 1 1 d . . .
H2 H -0.0055 0.3357 0.4328 0.041 Uiso 1 1 calc R . .
C3 C 0.0997(2) 0.3029(2) 0.42271(17) 0.0428(9) Uani 1 1 d . . .
H3A H 0.1534 0.3012 0.4494 0.064 Uiso 1 1 calc R . .
H3B H 0.0960 0.3361 0.3861 0.064 Uiso 1 1 calc R . .
H3C H 0.0832 0.2531 0.4068 0.064 Uiso 1 1 calc R . .
C4 C -0.0891(2) 0.1785(2) 0.64873(17) 0.0471(10) Uani 1 1 d . . .
H4A H -0.0439 0.1526 0.6757 0.071 Uiso 1 1 calc R . .
H4B H -0.1365 0.1563 0.6548 0.071 Uiso 1 1 calc R . .
H4C H -0.0868 0.2308 0.6611 0.071 Uiso 1 1 calc R . .
C5 C -0.08932(19) 0.17212(19) 0.57805(16) 0.0329(8) Uani 1 1 d . . .
H5 H -0.1359 0.1991 0.5518 0.040 Uiso 1 1 calc R . .
C6 C -0.0957(2) 0.0927(2) 0.5560(2) 0.0544(11) Uani 1 1 d . . .
H6A H -0.0997 0.0907 0.5099 0.082 Uiso 1 1 calc R . .
H6B H -0.1419 0.0703 0.5641 0.082 Uiso 1 1 calc R . .
H6C H -0.0496 0.0654 0.5798 0.082 Uiso 1 1 calc R . .
C7 C -0.02514(18) 0.25365(17) 0.51821(14) 0.0259(7) Uani 1 1 d . . .
C8 C -0.10025(17) 0.27106(18) 0.46856(15) 0.0276(7) Uani 1 1 d . . .
C9 C -0.1158(2) 0.2345(2) 0.41002(16) 0.0373(8) Uani 1 1 d . . .
H9 H -0.0812 0.1974 0.4035 0.045 Uiso 1 1 calc R . .
C10 C -0.1811(2) 0.2515(2) 0.36075(17) 0.0426(9) Uani 1 1 d . . .
H10 H -0.1926 0.2247 0.3214 0.051 Uiso 1 1 calc R . .
C11 C -0.2287(2) 0.3075(2) 0.36955(16) 0.0374(8) Uani 1 1 d . . .
H11 H -0.2728 0.3197 0.3354 0.045 Uiso 1 1 calc R . .
C12 C -0.21455(18) 0.34706(18) 0.42694(15) 0.0295(7) Uani 1 1 d . . .
C13 C -0.15118(18) 0.32613(18) 0.47667(14) 0.0262(7) Uani 1 1 d . . .
C14 C -0.26741(18) 0.41100(19) 0.43315(15) 0.0319(8) Uani 1 1 d . . .
C15 C -0.2710(2) 0.4676(2) 0.37902(18) 0.0512(11) Uani 1 1 d . . .
H15A H -0.3069 0.5075 0.3819 0.077 Uiso 1 1 calc R . .
H15B H -0.2890 0.4430 0.3372 0.077 Uiso 1 1 calc R . .
H15C H -0.2193 0.4883 0.3836 0.077 Uiso 1 1 calc R . .
C16 C -0.3498(2) 0.3818(2) 0.4276(2) 0.0487(10) Uani 1 1 d . . .
H16A H -0.3479 0.3453 0.4616 0.073 Uiso 1 1 calc R . .
H16B H -0.3705 0.3586 0.3854 0.073 Uiso 1 1 calc R . .
H16C H -0.3833 0.4231 0.4323 0.073 Uiso 1 1 calc R . .
C17 C -0.17835(18) 0.41758(18) 0.54725(15) 0.0285(7) Uani 1 1 d . A .
C18 C -0.23733(19) 0.44757(19) 0.49843(16) 0.0335(8) Uani 1 1 d . . .
C19 C -0.2734(2) 0.5115(2) 0.51296(18) 0.0471(10) Uani 1 1 d . . .
H19 H -0.3138 0.5336 0.4804 0.057 Uiso 1 1 calc R . .
C20 C -0.2518(2) 0.5429(2) 0.5729(2) 0.0591(12) Uani 1 1 d . . .
H20 H -0.2752 0.5878 0.5809 0.071 Uiso 1 1 calc R . .
C21 C -0.1960(2) 0.5092(2) 0.62178(18) 0.0470(10) Uani 1 1 d . A .
H21 H -0.1823 0.5302 0.6637 0.056 Uiso 1 1 calc R . .
C22 C -0.15985(18) 0.44471(19) 0.60963(16) 0.0327(8) Uani 1 1 d . . .
C23 C -0.11166(18) 0.40381(19) 0.66752(15) 0.0295(7) Uani 1 1 d . A .
C24 C 0.0842(2) 0.4106(2) 0.65851(18) 0.0478(10) Uani 1 1 d . . .
H24A H 0.1169 0.4107 0.7030 0.072 Uiso 1 1 calc R . .
H24B H 0.1117 0.4348 0.6305 0.072 Uiso 1 1 calc R . .
H24C H 0.0719 0.3595 0.6442 0.072 Uiso 1 1 calc R . .
C25 C 0.00956(19) 0.4523(2) 0.65517(16) 0.0353(8) Uani 1 1 d . . .
H25 H -0.0215 0.4529 0.6091 0.042 Uiso 1 1 calc R . .
C26 C 0.0241(2) 0.5321(2) 0.67658(19) 0.0476(10) Uani 1 1 d . . .
H26A H -0.0255 0.5569 0.6728 0.071 Uiso 1 1 calc R . .
H26B H 0.0518 0.5574 0.6493 0.071 Uiso 1 1 calc R . .
H26C H 0.0554 0.5336 0.7215 0.071 Uiso 1 1 calc R . .
C27 C -0.2631(2) 0.3452(2) 0.73678(19) 0.0507(12) Uiso 0.755(7) 1 d P A 2
H27A H -0.2363 0.3040 0.7631 0.076 Uiso 0.755(7) 1 calc PR A 2
H27B H -0.3186 0.3342 0.7217 0.076 Uiso 0.755(7) 1 calc PR A 2
H27C H -0.2554 0.3906 0.7627 0.076 Uiso 0.755(7) 1 calc PR A 2
C28 C -0.2319(3) 0.3555(3) 0.6816(2) 0.0327(12) Uiso 0.755(7) 1 d P A 2
H28 H -0.2528 0.4031 0.6602 0.039 Uiso 0.755(7) 1 calc PR A 2
C29 C -0.2554(2) 0.2936(2) 0.63187(19) 0.0485(11) Uiso 0.755(7) 1 d P A 2
H29A H -0.2373 0.2460 0.6522 0.073 Uiso 0.755(7) 1 calc PR A 2
H29B H -0.2321 0.3025 0.5964 0.073 Uiso 0.755(7) 1 calc PR A 2
H29C H -0.3120 0.2926 0.6151 0.073 Uiso 0.755(7) 1 calc PR A 2
C271 C -0.2631(2) 0.3452(2) 0.73678(19) 0.0507(12) Uiso 0.25 1 d P A 3
H27D H -0.2901 0.3891 0.7150 0.076 Uiso 0.245(7) 1 calc PR A 3
H27E H -0.2298 0.3594 0.7791 0.076 Uiso 0.245(7) 1 calc PR A 3
H27F H -0.3012 0.3087 0.7422 0.076 Uiso 0.245(7) 1 calc PR A 3
C281 C -0.2128(8) 0.3113(9) 0.6955(6) 0.031(4) Uiso 0.245(7) 1 d P A 3
H28A H -0.1922 0.2634 0.7166 0.037 Uiso 0.245(7) 1 calc PR A 3
C291 C -0.2554(2) 0.2936(2) 0.63187(19) 0.0485(11) Uiso 0.25 1 d P A 3
H29D H -0.2734 0.3393 0.6081 0.073 Uiso 0.245(7) 1 calc PR A 3
H29E H -0.3001 0.2630 0.6330 0.073 Uiso 0.245(7) 1 calc PR A 3
H29F H -0.2223 0.2663 0.6104 0.073 Uiso 0.245(7) 1 calc PR A 3
C30 C 0.1375(2) 0.2178(2) 0.69888(16) 0.0399(9) Uani 1 1 d . . .
H30A H 0.1788 0.2547 0.7155 0.048 Uiso 1 1 calc R . .
H30B H 0.0920 0.2271 0.7154 0.048 Uiso 1 1 calc R . .
C31 C 0.16416(19) 0.1411(2) 0.70498(15) 0.0352(8) Uani 1 1 d . . .
C32 C 0.2423(2) 0.1230(2) 0.71105(17) 0.0432(9) Uani 1 1 d . . .
H32 H 0.2798 0.1614 0.7186 0.052 Uiso 1 1 calc R . .
C33 C 0.2655(2) 0.0514(3) 0.7064(2) 0.0577(12) Uani 1 1 d . . .
H33 H 0.3187 0.0412 0.7109 0.069 Uiso 1 1 calc R . .
C34 C 0.2136(3) -0.0057(3) 0.6952(2) 0.0648(13) Uani 1 1 d . . .
H34 H 0.2302 -0.0550 0.6916 0.078 Uiso 1 1 calc R . .
C35 C 0.1375(3) 0.0096(3) 0.6894(2) 0.0614(13) Uani 1 1 d . . .
H35 H 0.1011 -0.0298 0.6827 0.074 Uiso 1 1 calc R . .
C36 C 0.1124(2) 0.0815(2) 0.69325(19) 0.0502(11) Uani 1 1 d . . .
H36 H 0.0588 0.0906 0.6878 0.060 Uiso 1 1 calc R . .
C37 C 0.21334(19) 0.2612(2) 0.57463(17) 0.0405(9) Uani 1 1 d . . .
H37A H 0.2222 0.2417 0.5344 0.049 Uiso 1 1 calc R . .
H37B H 0.1977 0.3136 0.5663 0.049 Uiso 1 1 calc R . .
C38 C 0.28933(19) 0.2614(2) 0.62341(17) 0.0370(8) Uani 1 1 d . . .
C39 C 0.3092(2) 0.3169(2) 0.66963(19) 0.0484(10) Uani 1 1 d . . .
H39 H 0.2736 0.3560 0.6689 0.058 Uiso 1 1 calc R . .
C40 C 0.3784(3) 0.3167(3) 0.7161(2) 0.0680(14) Uani 1 1 d . . .
H40 H 0.3895 0.3552 0.7472 0.082 Uiso 1 1 calc R . .
C41 C 0.4320(3) 0.2617(3) 0.7185(2) 0.0848(18) Uani 1 1 d . . .
H41 H 0.4800 0.2618 0.7507 0.102 Uiso 1 1 calc R . .
C42 C 0.4140(2) 0.2060(3) 0.6725(2) 0.0741(16) Uani 1 1 d . . .
H42 H 0.4504 0.1676 0.6730 0.089 Uiso 1 1 calc R . .
C43 C 0.3439(2) 0.2059(2) 0.62620(19) 0.0506(11) Uani 1 1 d . . .
H43 H 0.3325 0.1670 0.5954 0.061 Uiso 1 1 calc R . .
C44 C 0.1237(2) 0.0880(2) 0.54753(17) 0.0379(9) Uani 1 1 d . . .
H44A H 0.1737 0.0662 0.5718 0.045 Uiso 1 1 calc R . .
H44B H 0.0818 0.0542 0.5516 0.045 Uiso 1 1 calc R . .
C45 C 0.12218(19) 0.09506(19) 0.47872(17) 0.0334(8) Uani 1 1 d . . .
C46 C 0.1895(2) 0.1002(2) 0.45859(19) 0.0474(10) Uani 1 1 d . . .
H46 H 0.2382 0.0976 0.4899 0.057 Uiso 1 1 calc R . .
C47 C 0.1878(2) 0.1091(3) 0.3949(2) 0.0572(12) Uani 1 1 d . . .
H47 H 0.2349 0.1132 0.3830 0.069 Uiso 1 1 calc R . .
C48 C 0.1183(2) 0.1119(2) 0.3485(2) 0.0533(11) Uani 1 1 d . . .
H48 H 0.1169 0.1177 0.3044 0.064 Uiso 1 1 calc R . .
C49 C 0.0508(2) 0.1062(2) 0.36660(19) 0.0448(10) Uani 1 1 d . . .
H49 H 0.0024 0.1082 0.3348 0.054 Uiso 1 1 calc R . .
C50 C 0.0526(2) 0.0978(2) 0.43033(17) 0.0369(8) Uani 1 1 d . . .
H50 H 0.0052 0.0936 0.4417 0.044 Uiso 1 1 calc R . .
C51 C -0.0024(2) 0.2581(2) 0.81981(17) 0.0439(9) Uani 1 1 d . . .
H51A H -0.0222 0.2205 0.7861 0.053 Uiso 1 1 calc R A .
H51B H 0.0544 0.2540 0.8374 0.053 Uiso 1 1 calc R . .
C52 C -0.0443(2) 0.2602(2) 0.86924(17) 0.0396(9) Uani 1 1 d . A .
C53 C -0.1219(2) 0.2368(2) 0.8557(2) 0.0482(10) Uani 1 1 d . . .
H53 H -0.1451 0.2135 0.8156 0.058 Uiso 1 1 calc R A .
C54 C -0.1651(3) 0.2467(3) 0.8988(2) 0.0609(12) Uani 1 1 d . A .
H54 H -0.2173 0.2302 0.8882 0.073 Uiso 1 1 calc R . .
C55 C -0.1337(3) 0.2801(3) 0.9569(2) 0.0620(12) Uani 1 1 d . . .
H55 H -0.1637 0.2865 0.9866 0.074 Uiso 1 1 calc R A .
C56 C -0.0582(3) 0.3044(3) 0.9720(2) 0.0578(11) Uani 1 1 d . A .
H56 H -0.0363 0.3277 1.0122 0.069 Uiso 1 1 calc R . .
C57 C -0.0133(2) 0.2951(2) 0.92872(18) 0.0476(10) Uani 1 1 d . . .
H57 H 0.0385 0.3127 0.9397 0.057 Uiso 1 1 calc R A .
C58 C 0.0759(2) 0.4310(2) 0.82325(17) 0.0490(10) Uani 1 1 d . . .
H58A H 0.1094 0.4124 0.7970 0.059 Uiso 1 1 calc R A .
H58B H 0.0687 0.4848 0.8152 0.059 Uiso 1 1 calc R . .
C59 C 0.1164(2) 0.4193(2) 0.89265(17) 0.0400(9) Uani 1 1 d . A .
C60 C 0.1043(2) 0.4645(2) 0.94084(19) 0.0525(11) Uani 1 1 d . . .
H60 H 0.0720 0.5068 0.9297 0.063 Uiso 1 1 calc R A .
C61 C 0.1391(3) 0.4487(3) 1.0056(2) 0.0636(13) Uani 1 1 d . A .
H61 H 0.1302 0.4803 1.0380 0.076 Uiso 1 1 calc R . .
C62 C 0.1857(3) 0.3879(3) 1.0228(2) 0.0683(14) Uani 1 1 d . . .
H62 H 0.2078 0.3762 1.0669 0.082 Uiso 1 1 calc R A .
C63 C 0.2000(2) 0.3446(3) 0.9760(2) 0.0665(14) Uani 1 1 d . A .
H63 H 0.2338 0.3034 0.9875 0.080 Uiso 1 1 calc R . .
C64 C 0.1661(2) 0.3596(2) 0.9120(2) 0.0511(11) Uani 1 1 d . . .
H64 H 0.1769 0.3283 0.8801 0.061 Uiso 1 1 calc R A .
C65 C -0.0998(2) 0.4449(2) 0.85097(16) 0.0388(9) Uani 1 1 d . . .
H65A H -0.1413 0.4161 0.8621 0.047 Uiso 1 1 calc R A .
H65B H -0.0608 0.4576 0.8916 0.047 Uiso 1 1 calc R . .
C66 C -0.1334(2) 0.5144(2) 0.81810(17) 0.0382(9) Uani 1 1 d . A .
C67 C -0.0866(2) 0.5686(2) 0.8024(2) 0.0590(12) Uani 1 1 d . . .
H67 H -0.0321 0.5619 0.8150 0.071 Uiso 1 1 calc R A .
C68 C -0.1170(3) 0.6320(2) 0.7688(3) 0.0701(14) Uani 1 1 d . A .
H68 H -0.0832 0.6679 0.7589 0.084 Uiso 1 1 calc R . .
C69 C -0.1951(3) 0.6431(2) 0.7499(2) 0.0600(12) Uani 1 1 d . . .
H69 H -0.2161 0.6862 0.7264 0.072 Uiso 1 1 calc R A .
C70 C -0.2427(2) 0.5918(3) 0.7653(2) 0.0555(11) Uani 1 1 d . A .
H70 H -0.2971 0.5994 0.7527 0.067 Uiso 1 1 calc R . .
C71 C -0.2128(2) 0.5288(2) 0.79882(19) 0.0486(10) Uani 1 1 d . . .
H71 H -0.2473 0.4941 0.8092 0.058 Uiso 1 1 calc R A .
O2 O 0.0081(3) -0.0444(2) 0.89680(19) 0.1077(14) Uani 1 1 d . B 1
C72 C 0.0287(4) -0.1067(4) 0.9957(4) 0.127(3) Uani 1 1 d . B 1
H72A H 0.0805 -0.1246 0.9964 0.191 Uiso 1 1 calc R B 1
H72B H 0.0048 -0.1407 1.0201 0.191 Uiso 1 1 calc R B 1
H72C H 0.0327 -0.0574 1.0152 0.191 Uiso 1 1 calc R B 1
C73 C -0.0165(6) -0.1029(4) 0.9328(3) 0.184(5) Uani 1 1 d . B 1
H73A H -0.0710 -0.0944 0.9326 0.221 Uiso 1 1 calc R B 1
H73B H -0.0138 -0.1509 0.9113 0.221 Uiso 1 1 calc R B 1
C74 C -0.0388(4) -0.0357(4) 0.8369(3) 0.134(3) Uani 1 1 d . B 1
H74A H -0.0926 -0.0310 0.8401 0.161 Uiso 1 1 calc R B 1
H74B H -0.0362 -0.0815 0.8123 0.161 Uiso 1 1 calc R B 1
C75 C -0.0234(3) 0.0246(4) 0.8014(3) 0.0970(19) Uani 1 1 d . B 1
H75A H -0.0255 0.0706 0.8249 0.145 Uiso 1 1 calc R B 1
H75B H -0.0621 0.0264 0.7595 0.145 Uiso 1 1 calc R B 1
H75C H 0.0283 0.0191 0.7948 0.145 Uiso 1 1 calc R B 1

loop_
_atom_site_aniso_label
_atom_site_aniso_U_11
_atom_site_aniso_U_22
_atom_site_aniso_U_33
_atom_site_aniso_U_23
_atom_site_aniso_U_13
_atom_site_aniso_U_12
Zr1 0.02584(16) 0.03029(18) 0.02530(16) 0.00230(14) 0.00540(12) 0.00466(14)
Zr2 0.03159(18) 0.0345(2) 0.02618(16) 0.00069(14) 0.00763(13) -0.00257(15)
N1 0.0288(15) 0.0317(16) 0.0304(14) 0.0067(12) 0.0108(12) 0.0009(12)
N2 0.0250(14) 0.0339(17) 0.0294(14) 0.0062(12) 0.0071(11) 0.0040(12)
N3 0.0242(14) 0.0307(16) 0.0309(14) 0.0019(12) 0.0048(11) -0.0016(12)
N4 0.0342(16) 0.055(2) 0.0326(15) -0.0102(15) 0.0133(13) -0.0178(14)
O1 0.0249(11) 0.0306(13) 0.0235(11) -0.0011(9) 0.0022(9) 0.0066(9)
C1 0.064(3) 0.039(2) 0.041(2) 0.0084(18) 0.019(2) 0.0057(19)
C2 0.0362(19) 0.035(2) 0.0313(18) 0.0103(15) 0.0096(15) 0.0053(15)
C3 0.059(2) 0.037(2) 0.0358(19) 0.0049(17) 0.0194(18) 0.0004(18)
C4 0.039(2) 0.062(3) 0.045(2) 0.016(2) 0.0184(18) 0.0068(19)
C5 0.0269(17) 0.0314(19) 0.0407(19) 0.0085(16) 0.0095(15) 0.0030(14)
C6 0.048(2) 0.036(2) 0.084(3) -0.006(2) 0.025(2) -0.0034(19)
C7 0.0291(17) 0.0258(18) 0.0226(15) -0.0018(13) 0.0066(13) 0.0064(13)
C8 0.0251(16) 0.0300(18) 0.0271(16) 0.0028(14) 0.0062(13) 0.0021(14)
C9 0.043(2) 0.034(2) 0.0336(18) -0.0037(16) 0.0083(16) 0.0091(16)
C10 0.049(2) 0.045(2) 0.0299(18) -0.0067(17) 0.0031(17) 0.0090(18)
C11 0.0353(19) 0.045(2) 0.0265(17) -0.0020(16) -0.0010(14) 0.0086(16)
C12 0.0276(17) 0.0292(19) 0.0294(17) -0.0001(14) 0.0040(14) 0.0024(14)
C13 0.0271(16) 0.0257(17) 0.0236(15) -0.0026(13) 0.0030(13) -0.0008(13)
C14 0.0306(18) 0.032(2) 0.0289(17) -0.0006(15) 0.0006(14) 0.0067(14)
C15 0.064(3) 0.047(3) 0.041(2) 0.0116(19) 0.011(2) 0.018(2)
C16 0.030(2) 0.052(3) 0.059(3) -0.014(2) 0.0041(18) 0.0016(18)
C17 0.0242(16) 0.0301(19) 0.0302(17) 0.0015(14) 0.0058(13) 0.0040(14)
C18 0.0303(18) 0.036(2) 0.0308(17) -0.0019(15) 0.0023(14) 0.0037(15)
C19 0.038(2) 0.051(3) 0.044(2) -0.0094(19) -0.0029(17) 0.0181(18)
C20 0.052(3) 0.056(3) 0.059(3) -0.019(2) -0.002(2) 0.023(2)
C21 0.042(2) 0.053(3) 0.039(2) -0.0186(19) -0.0016(17) 0.0146(19)
C22 0.0241(17) 0.037(2) 0.0342(18) -0.0031(15) 0.0031(14) 0.0036(15)
C23 0.0268(17) 0.036(2) 0.0255(16) -0.0076(14) 0.0076(13) 0.0005(14)
C24 0.031(2) 0.075(3) 0.039(2) 0.003(2) 0.0117(17) 0.0028(19)
C25 0.0326(19) 0.045(2) 0.0277(17) 0.0073(16) 0.0066(14) -0.0080(16)
C26 0.051(2) 0.038(2) 0.048(2) 0.0113(18) 0.0047(19) -0.0091(18)
C30 0.037(2) 0.052(3) 0.0276(17) 0.0017(17) 0.0046(15) 0.0112(17)
C31 0.0313(18) 0.050(2) 0.0225(16) 0.0089(15) 0.0043(14) 0.0075(16)
C32 0.038(2) 0.046(2) 0.043(2) 0.0045(18) 0.0056(17) 0.0041(18)
C33 0.042(2) 0.055(3) 0.067(3) 0.004(2) 0.000(2) 0.013(2)
C34 0.068(3) 0.045(3) 0.067(3) 0.012(2) -0.006(2) 0.016(2)
C35 0.060(3) 0.050(3) 0.063(3) 0.019(2) -0.001(2) -0.011(2)
C36 0.034(2) 0.065(3) 0.047(2) 0.018(2) 0.0040(18) -0.004(2)
C37 0.0322(19) 0.049(2) 0.038(2) 0.0064(17) 0.0046(16) 0.0033(17)
C38 0.0313(19) 0.042(2) 0.038(2) 0.0020(17) 0.0084(15) -0.0021(16)
C39 0.036(2) 0.048(3) 0.057(3) -0.006(2) 0.0057(18) 0.0009(18)
C40 0.048(3) 0.079(4) 0.069(3) -0.028(3) 0.004(2) -0.001(2)
C41 0.043(3) 0.125(5) 0.070(3) -0.032(3) -0.013(2) 0.015(3)
C42 0.040(2) 0.097(4) 0.074(3) -0.021(3) -0.004(2) 0.029(3)
C43 0.037(2) 0.063(3) 0.046(2) -0.012(2) 0.0015(17) 0.005(2)
C44 0.036(2) 0.037(2) 0.040(2) 0.0000(17) 0.0079(16) 0.0097(16)
C45 0.0321(19) 0.0275(19) 0.041(2) -0.0055(15) 0.0095(15) 0.0054(14)
C46 0.033(2) 0.061(3) 0.048(2) -0.023(2) 0.0097(17) -0.0027(18)
C47 0.040(2) 0.085(3) 0.053(3) -0.026(2) 0.025(2) -0.010(2)
C48 0.061(3) 0.063(3) 0.039(2) -0.015(2) 0.021(2) -0.018(2)
C49 0.043(2) 0.046(2) 0.041(2) -0.0004(18) 0.0043(18) 0.0004(18)
C50 0.0333(19) 0.035(2) 0.044(2) 0.0016(17) 0.0131(16) 0.0029(16)
C51 0.047(2) 0.049(3) 0.035(2) -0.0019(18) 0.0109(17) 0.0063(18)
C52 0.044(2) 0.035(2) 0.038(2) 0.0104(17) 0.0069(17) 0.0019(17)
C53 0.044(2) 0.049(3) 0.048(2) 0.0027(19) 0.0066(19) 0.0007(19)
C54 0.052(3) 0.063(3) 0.069(3) 0.014(2) 0.020(2) -0.007(2)
C55 0.060(3) 0.077(3) 0.058(3) 0.014(3) 0.031(2) 0.013(2)
C56 0.069(3) 0.068(3) 0.039(2) 0.003(2) 0.019(2) 0.006(2)
C57 0.052(2) 0.051(3) 0.038(2) 0.0032(19) 0.0104(18) 0.000(2)
C58 0.041(2) 0.071(3) 0.0315(19) 0.0030(19) 0.0037(17) -0.013(2)
C59 0.0286(19) 0.052(3) 0.0353(19) -0.0020(18) 0.0023(15) -0.0085(17)
C60 0.042(2) 0.056(3) 0.051(2) -0.011(2) -0.0026(19) -0.0016(19)
C61 0.055(3) 0.089(4) 0.043(2) -0.029(2) 0.005(2) -0.010(3)
C62 0.053(3) 0.097(4) 0.041(2) 0.005(3) -0.012(2) 0.000(3)
C63 0.046(3) 0.072(3) 0.064(3) -0.004(3) -0.015(2) 0.006(2)
C64 0.035(2) 0.065(3) 0.048(2) -0.016(2) 0.0035(18) 0.001(2)
C65 0.037(2) 0.045(2) 0.0334(19) -0.0019(17) 0.0075(15) -0.0023(17)
C66 0.038(2) 0.039(2) 0.0372(19) -0.0109(17) 0.0094(16) -0.0030(17)
C67 0.042(2) 0.045(3) 0.078(3) 0.005(2) -0.004(2) -0.005(2)
C68 0.055(3) 0.041(3) 0.103(4) 0.015(3) 0.002(3) -0.007(2)
C69 0.057(3) 0.042(3) 0.073(3) -0.003(2) 0.004(2) 0.013(2)
C70 0.043(2) 0.059(3) 0.063(3) -0.009(2) 0.012(2) 0.013(2)
C71 0.043(2) 0.047(3) 0.058(3) -0.005(2) 0.017(2) 0.0038(19)
O2 0.155(4) 0.075(3) 0.073(3) 0.013(2) -0.003(3) -0.037(3)
C72 0.144(7) 0.092(5) 0.157(7) 0.053(5) 0.062(6) 0.014(4)
C73 0.293(12) 0.122(7) 0.088(5) 0.038(5) -0.035(6) -0.111(7)
C74 0.172(7) 0.144(7) 0.062(4) 0.003(4) -0.009(4) -0.074(6)
C75 0.107(5) 0.110(5) 0.067(4) 0.009(3) 0.012(3) -0.028(4)

loop_
_atom_type_symbol
_atom_type_description
_atom_type_scat_dispersion_real
_atom_type_scat_dispersion_imag
_atom_type_scat_source
C C 0.0033 0.0016 'International Tables Vol C Tables 4.2.6.8 and 6.1.1.4'
H H 0.0000 0.0000 'International Tables Vol C Tables 4.2.6.8 and 6.1.1.4'
N N 0.0061 0.0033 'International Tables Vol C Tables 4.2.6.8 and 6.1.1.4'
O O 0.0106 0.0060 'International Tables Vol C Tables 4.2.6.8 and 6.1.1.4'
Zr Zr -2.9673 0.5597 'International Tables Vol C Tables 4.2.6.8 and 6.1.1.4'

loop_
_geom_angle_atom_site_label_1
_geom_angle_atom_site_label_2
_geom_angle_atom_site_label_3
_geom_angle
N2 Zr1 N1 59.47(10)
N2 Zr1 C44 102.36(12)
N1 Zr1 C44 111.05(11)
N2 Zr1 C30 98.51(12)
N1 Zr1 C30 126.22(12)
C44 Zr1 C30 121.89(13)
N2 Zr1 C37 140.72(11)
N1 Zr1 C37 82.52(11)
C44 Zr1 C37 100.18(14)
C30 Zr1 C37 96.28(14)
N2 Zr1 C31 110.08(10)
N1 Zr1 C31 159.18(11)
C44 Zr1 C31 88.23(12)
C30 Zr1 C31 33.70(12)
C37 Zr1 C31 102.33(12)
N2 Zr1 C7 29.93(9)
N1 Zr1 C7 29.82(9)
C44 Zr1 C7 106.29(11)
C30 Zr1 C7 117.83(11)
C37 Zr1 C7 112.26(11)
C31 Zr1 C7 138.80(10)
N4 Zr2 C51 106.09(13)
N4 Zr2 N3 59.34(10)
C51 Zr2 N3 117.08(12)
N4 Zr2 C65 98.53(12)
C51 Zr2 C65 121.24(13)
N3 Zr2 C65 121.41(11)
N4 Zr2 C58 141.47(12)
C51 Zr2 C58 97.26(15)
N3 Zr2 C58 82.88(11)
C65 Zr2 C58 94.81(14)
N4 Zr2 C23 30.27(10)
C51 Zr2 C23 120.46(12)
N3 Zr2 C23 30.03(9)
C65 Zr2 C23 107.56(11)
C58 Zr2 C23 111.21(12)
N4 Zr2 C52 108.23(11)
C51 Zr2 C52 33.07(12)
N3 Zr2 C52 147.57(11)
C65 Zr2 C52 88.75(13)
C58 Zr2 C52 108.05(13)
C23 Zr2 C52 135.60(11)
C7 N1 C2 121.2(3)
C7 N1 Zr1 92.17(19)
C2 N1 Zr1 146.0(2)
C7 N2 C5 121.4(3)
C7 N2 Zr1 93.31(19)
C5 N2 Zr1 142.8(2)
C23 N3 C25 119.7(3)
C23 N3 Zr2 91.5(2)
C25 N3 Zr2 146.2(2)
C23 N4 C281 139.1(6)
C23 N4 C28 116.2(3)
C281 N4 C28 34.3(5)
C23 N4 Zr2 92.32(19)
C281 N4 Zr2 127.8(6)
C28 N4 Zr2 144.0(2)
C13 O1 C17 118.3(2)
N1 C2 C1 111.4(3)
N1 C2 C3 112.1(3)
C1 C2 C3 112.3(3)
N2 C5 C6 112.2(3)
N2 C5 C4 109.8(3)
C6 C5 C4 111.5(3)
N1 C7 N2 114.0(3)
N1 C7 C8 122.5(3)
N2 C7 C8 123.4(3)
N1 C7 Zr1 58.01(16)
N2 C7 Zr1 56.77(15)
C8 C7 Zr1 168.3(2)
C9 C8 C13 118.6(3)
C9 C8 C7 117.9(3)
C13 C8 C7 123.3(3)
C8 C9 C10 120.9(3)
C11 C10 C9 119.1(3)
C10 C11 C12 122.2(3)
C13 C12 C11 117.4(3)
C13 C12 C14 122.5(3)
C11 C12 C14 120.0(3)
O1 C13 C12 122.9(3)
O1 C13 C8 115.4(3)
C12 C13 C8 121.7(3)
C18 C14 C12 109.8(3)
C18 C14 C15 110.2(3)
C12 C14 C15 109.6(3)
C18 C14 C16 108.3(3)
C12 C14 C16 109.9(3)
C15 C14 C16 109.0(3)
C18 C17 C22 122.2(3)
C18 C17 O1 122.5(3)
C22 C17 O1 115.3(3)
C17 C18 C19 117.2(3)
C17 C18 C14 122.8(3)
C19 C18 C14 119.8(3)
C20 C19 C18 121.6(3)
C19 C20 C21 120.0(4)
C20 C21 C22 120.1(3)
C17 C22 C21 118.5(3)
C17 C22 C23 124.4(3)
C21 C22 C23 116.5(3)
N3 C23 N4 113.3(3)
N3 C23 C22 125.1(3)
N4 C23 C22 121.3(3)
N3 C23 Zr2 58.44(17)
N4 C23 Zr2 57.41(17)
C22 C23 Zr2 159.2(2)
N3 C25 C26 112.9(3)
N3 C25 C24 109.4(3)
C26 C25 C24 112.4(3)
C27 C28 N4 110.3(3)
C27 C28 C29 112.8(4)
N4 C28 C29 109.7(4)
C31 C30 Zr1 86.2(2)
C36 C31 C32 115.7(4)
C36 C31 C30 121.9(3)
C32 C31 C30 121.4(3)
C36 C31 Zr1 94.1(2)
C32 C31 Zr1 107.3(2)
C30 C31 Zr1 60.14(17)
C33 C32 C31 121.6(4)
C34 C33 C32 121.3(4)
C33 C34 C35 118.8(4)
C34 C35 C36 121.1(4)
C35 C36 C31 121.5(4)
C38 C37 Zr1 122.2(2)
C39 C38 C43 116.6(3)
C39 C38 C37 121.3(3)
C43 C38 C37 122.1(3)
C40 C39 C38 122.0(4)
C39 C40 C41 121.0(4)
C40 C41 C42 118.3(4)
C43 C42 C41 120.5(4)
C42 C43 C38 121.6(4)
C45 C44 Zr1 111.1(2)
C46 C45 C50 116.1(3)
C46 C45 C44 122.4(3)
C50 C45 C44 121.5(3)
C47 C46 C45 122.2(4)
C48 C47 C46 120.2(4)
C47 C48 C49 119.2(4)
C48 C49 C50 120.6(4)
C49 C50 C45 121.7(3)
C52 C51 Zr2 89.8(2)
C57 C52 C53 116.7(4)
C57 C52 C51 121.7(4)
C53 C52 C51 121.0(3)
C57 C52 Zr2 99.9(2)
C53 C52 Zr2 106.0(2)
C51 C52 Zr2 57.10(19)
C54 C53 C52 121.8(4)
C55 C54 C53 120.6(4)
C54 C55 C56 119.5(4)
C55 C56 C57 120.8(4)
C56 C57 C52 120.5(4)
C59 C58 Zr2 114.2(2)
C60 C59 C64 116.8(3)
C60 C59 C58 122.5(4)
C64 C59 C58 120.6(4)
C59 C60 C61 120.8(4)
C62 C61 C60 120.7(4)
C63 C62 C61 119.0(4)
C62 C63 C64 120.8(4)
C63 C64 C59 121.8(4)
C66 C65 Zr2 112.8(2)
C67 C66 C71 115.5(4)
C67 C66 C65 121.2(3)
C71 C66 C65 123.3(4)
C68 C67 C66 122.2(4)
C69 C68 C67 120.2(4)
C70 C69 C68 119.3(4)
C69 C70 C71 120.7(4)
C70 C71 C66 122.2(4)
C74 O2 C73 113.4(5)
C72 C73 O2 112.3(6)
O2 C74 C75 116.8(5)

loop_
_geom_bond_atom_site_label_1
_geom_bond_atom_site_label_2
_geom_bond_distance
Zr1 N2 2.230(3)
Zr1 N1 2.259(3)
Zr1 C44 2.263(3)
Zr1 C30 2.283(3)
Zr1 C37 2.296(4)
Zr1 C31 2.627(3)
Zr1 C7 2.662(3)
Zr2 N4 2.231(3)
Zr2 C51 2.249(4)
Zr2 N3 2.255(3)
Zr2 C65 2.276(4)
Zr2 C58 2.307(4)
Zr2 C23 2.646(3)
Zr2 C52 2.678(4)
N1 C7 1.325(4)
N1 C2 1.477(4)
N2 C7 1.330(4)
N2 C5 1.470(4)
N3 C23 1.325(4)
N3 C25 1.479(4)
N4 C23 1.335(4)
N4 C281 1.498(13)
N4 C28 1.516(5)
O1 C13 1.384(3)
O1 C17 1.394(4)
C1 C2 1.509(5)
C2 C3 1.516(5)
C4 C5 1.529(5)
C5 C6 1.507(5)
C7 C8 1.510(4)
C8 C9 1.385(4)
C8 C13 1.394(4)
C9 C10 1.386(5)
C10 C11 1.370(5)
C11 C12 1.393(4)
C12 C13 1.388(4)
C12 C14 1.524(4)
C14 C18 1.517(4)
C14 C15 1.541(5)
C14 C16 1.543(5)
C17 C18 1.385(4)
C17 C22 1.386(4)
C18 C19 1.401(5)
C19 C20 1.368(5)
C20 C21 1.384(5)
C21 C22 1.393(5)
C22 C23 1.507(4)
C24 C25 1.521(5)
C25 C26 1.515(5)
C27 C28 1.458(6)
C28 C29 1.528(6)
C30 C31 1.461(5)
C31 C36 1.399(5)
C31 C32 1.410(5)
C32 C33 1.372(5)
C33 C34 1.366(6)
C34 C35 1.365(6)
C35 C36 1.385(6)
C37 C38 1.480(5)
C38 C39 1.390(5)
C38 C43 1.392(5)
C39 C40 1.369(5)
C40 C41 1.374(6)
C41 C42 1.389(6)
C42 C43 1.379(5)
C44 C45 1.483(5)
C45 C46 1.393(5)
C45 C50 1.395(5)
C46 C47 1.376(6)
C47 C48 1.373(5)
C48 C49 1.373(5)
C49 C50 1.375(5)
C51 C52 1.461(5)
C52 C57 1.403(5)
C52 C53 1.409(5)
C53 C54 1.375(6)
C54 C55 1.367(6)
C55 C56 1.377(6)
C56 C57 1.397(6)
C58 C59 1.492(5)
C59 C60 1.385(5)
C59 C64 1.390(5)
C60 C61 1.397(6)
C61 C62 1.371(6)
C62 C63 1.355(6)
C63 C64 1.378(6)
C65 C66 1.486(5)
C66 C67 1.391(5)
C66 C71 1.395(5)
C67 C68 1.387(6)
C68 C69 1.365(6)
C69 C70 1.361(6)
C70 C71 1.377(6)
O2 C74 1.346(6)
O2 C73 1.450(7)
C72 C73 1.381(8)
C74 C75 1.404(8)

loop_
_geom_torsion_atom_site_label_1
_geom_torsion_atom_site_label_2
_geom_torsion_atom_site_label_3
_geom_torsion_atom_site_label_4
_geom_torsion
N2 Zr1 N1 C7 -6.10(18)
C44 Zr1 N1 C7 86.1(2)
C30 Zr1 N1 C7 -83.5(2)
C37 Zr1 N1 C7 -175.8(2)
C31 Zr1 N1 C7 -70.7(4)
N2 Zr1 N1 C2 -175.1(4)
C44 Zr1 N1 C2 -82.9(4)
C30 Zr1 N1 C2 107.5(4)
C37 Zr1 N1 C2 15.2(4)
C31 Zr1 N1 C2 120.3(4)
C7 Zr1 N1 C2 -169.0(5)
N1 Zr1 N2 C7 6.08(18)
C44 Zr1 N2 C7 -101.2(2)
C30 Zr1 N2 C7 133.3(2)
C37 Zr1 N2 C7 22.4(3)
C31 Zr1 N2 C7 166.09(19)
N1 Zr1 N2 C5 165.8(4)
C44 Zr1 N2 C5 58.5(4)
C30 Zr1 N2 C5 -66.9(4)
C37 Zr1 N2 C5 -177.9(3)
C31 Zr1 N2 C5 -34.1(4)
C7 Zr1 N2 C5 159.8(5)
N4 Zr2 N3 C23 11.29(19)
C51 Zr2 N3 C23 104.7(2)
C65 Zr2 N3 C23 -69.5(2)
C58 Zr2 N3 C23 -160.8(2)
C52 Zr2 N3 C23 86.5(3)
N4 Zr2 N3 C25 169.8(4)
C51 Zr2 N3 C25 -96.9(4)
C65 Zr2 N3 C25 89.0(4)
C58 Zr2 N3 C25 -2.3(4)
C23 Zr2 N3 C25 158.5(5)
C52 Zr2 N3 C25 -115.0(4)
C51 Zr2 N4 C23 -123.5(2)
N3 Zr2 N4 C23 -11.21(19)
C65 Zr2 N4 C23 110.4(2)
C58 Zr2 N4 C23 1.4(3)
C52 Zr2 N4 C23 -158.1(2)
C51 Zr2 N4 C281 48.1(8)
N3 Zr2 N4 C281 160.4(8)
C65 Zr2 N4 C281 -78.0(8)
C58 Zr2 N4 C281 173.0(7)
C23 Zr2 N4 C281 171.6(8)
C52 Zr2 N4 C281 13.5(8)
C51 Zr2 N4 C28 92.8(5)
N3 Zr2 N4 C28 -154.9(5)
C65 Zr2 N4 C28 -33.3(5)
C58 Zr2 N4 C28 -142.2(5)
C23 Zr2 N4 C28 -143.7(6)
C52 Zr2 N4 C28 58.2(5)
C7 N1 C2 C1 108.2(4)
Zr1 N1 C2 C1 -84.6(5)
C7 N1 C2 C3 -125.0(3)
Zr1 N1 C2 C3 42.2(5)
C7 N2 C5 C6 100.8(4)
Zr1 N2 C5 C6 -55.4(5)
C7 N2 C5 C4 -134.7(3)
Zr1 N2 C5 C4 69.2(4)
C2 N1 C7 N2 -177.5(3)
Zr1 N1 C7 N2 9.7(3)
C2 N1 C7 C8 6.7(5)
Zr1 N1 C7 C8 -166.1(3)
C2 N1 C7 Zr1 172.9(3)
C5 N2 C7 N1 -175.6(3)
Zr1 N2 C7 N1 -9.8(3)
C5 N2 C7 C8 0.1(5)
Zr1 N2 C7 C8 165.9(3)
C5 N2 C7 Zr1 -165.8(3)
N2 Zr1 C7 N1 169.4(3)
C44 Zr1 C7 N1 -104.1(2)
C30 Zr1 C7 N1 115.0(2)
C37 Zr1 C7 N1 4.5(2)
C31 Zr1 C7 N1 149.4(2)
N1 Zr1 C7 N2 -169.4(3)
C44 Zr1 C7 N2 86.5(2)
C30 Zr1 C7 N2 -54.4(2)
C37 Zr1 C7 N2 -164.9(2)
C31 Zr1 C7 N2 -20.0(3)
N2 Zr1 C7 C8 -94.5(12)
N1 Zr1 C7 C8 96.0(12)
C44 Zr1 C7 C8 -8.0(12)
C30 Zr1 C7 C8 -149.0(11)
C37 Zr1 C7 C8 100.6(11)
C31 Zr1 C7 C8 -114.6(11)
N1 C7 C8 C9 74.4(4)
N2 C7 C8 C9 -101.0(4)
Zr1 C7 C8 C9 -14.2(13)
N1 C7 C8 C13 -100.0(4)
N2 C7 C8 C13 84.6(4)
Zr1 C7 C8 C13 171.4(10)
C13 C8 C9 C10 -0.9(5)
C7 C8 C9 C10 -175.6(3)
C8 C9 C10 C11 2.9(6)
C9 C10 C11 C12 -1.3(6)
C10 C11 C12 C13 -2.2(5)
C10 C11 C12 C14 177.3(3)
C17 O1 C13 C12 -8.4(5)
C17 O1 C13 C8 173.0(3)
C11 C12 C13 O1 -174.2(3)
C14 C12 C13 O1 6.2(5)
C11 C12 C13 C8 4.3(5)
C14 C12 C13 C8 -175.2(3)
C9 C8 C13 O1 175.8(3)
C7 C8 C13 O1 -9.8(5)
C9 C8 C13 C12 -2.8(5)
C7 C8 C13 C12 171.6(3)
C13 C12 C14 C18 2.7(5)
C11 C12 C14 C18 -176.8(3)
C13 C12 C14 C15 124.0(4)
C11 C12 C14 C15 -55.6(4)
C13 C12 C14 C16 -116.3(4)
C11 C12 C14 C16 64.2(4)
C13 O1 C17 C18 0.9(5)
C13 O1 C17 C22 179.1(3)
C22 C17 C18 C19 5.9(5)
O1 C17 C18 C19 -176.0(3)
C22 C17 C18 C14 -169.3(3)
O1 C17 C18 C14 8.7(5)
C12 C14 C18 C17 -9.9(5)
C15 C14 C18 C17 -130.8(4)
C16 C14 C18 C17 110.1(4)
C12 C14 C18 C19 175.0(3)
C15 C14 C18 C19 54.1(5)
C16 C14 C18 C19 -65.1(4)
C17 C18 C19 C20 -0.5(6)
C14 C18 C19 C20 174.9(4)
C18 C19 C20 C21 -3.4(7)
C19 C20 C21 C22 2.1(7)
C18 C17 C22 C21 -7.3(5)
O1 C17 C22 C21 174.5(3)
C18 C17 C22 C23 163.7(3)
O1 C17 C22 C23 -14.5(5)
C20 C21 C22 C17 3.2(6)
C20 C21 C22 C23 -168.5(4)
C25 N3 C23 N4 175.8(3)
Zr2 N3 C23 N4 -17.8(3)
C25 N3 C23 C22 -11.0(5)
Zr2 N3 C23 C22 155.4(3)
C25 N3 C23 Zr2 -166.4(3)
C281 N4 C23 N3 -151.8(10)
C28 N4 C23 N3 175.2(3)
Zr2 N4 C23 N3 18.1(3)
C281 N4 C23 C22 34.7(11)
C28 N4 C23 C22 1.7(5)
Zr2 N4 C23 C22 -155.5(3)
C281 N4 C23 Zr2 -169.8(10)
C28 N4 C23 Zr2 157.2(3)
C17 C22 C23 N3 93.9(4)
C21 C22 C23 N3 -95.0(4)
C17 C22 C23 N4 -93.4(4)
C21 C22 C23 N4 77.8(4)
C17 C22 C23 Zr2 -173.4(5)
C21 C22 C23 Zr2 -2.2(8)
N4 Zr2 C23 N3 -160.5(3)
C51 Zr2 C23 N3 -92.2(2)
C65 Zr2 C23 N3 123.0(2)
C58 Zr2 C23 N3 20.5(2)
C52 Zr2 C23 N3 -130.1(2)
C51 Zr2 C23 N4 68.3(2)
N3 Zr2 C23 N4 160.5(3)
C65 Zr2 C23 N4 -76.5(2)
C58 Zr2 C23 N4 -179.0(2)
C52 Zr2 C23 N4 30.4(3)
N4 Zr2 C23 C22 93.1(7)
C51 Zr2 C23 C22 161.4(6)
N3 Zr2 C23 C22 -106.4(7)
C65 Zr2 C23 C22 16.6(7)
C58 Zr2 C23 C22 -85.9(7)
C52 Zr2 C23 C22 123.5(6)
C23 N3 C25 C26 97.1(4)
Zr2 N3 C25 C26 -57.9(5)
C23 N3 C25 C24 -137.0(3)
Zr2 N3 C25 C24 68.0(5)
C23 N4 C28 C27 -149.0(4)
C281 N4 C28 C27 70.2(10)
Zr2 N4 C28 C27 -10.2(7)
C23 N4 C28 C29 86.2(4)
C281 N4 C28 C29 -54.6(10)
Zr2 N4 C28 C29 -135.0(4)
N2 Zr1 C30 C31 113.6(2)
N1 Zr1 C30 C31 171.84(18)
C44 Zr1 C30 C31 3.3(3)
C37 Zr1 C30 C31 -102.8(2)
C7 Zr1 C30 C31 137.88(19)
Zr1 C30 C31 C36 -75.0(3)
Zr1 C30 C31 C32 92.9(3)
N2 Zr1 C31 C36 50.0(3)
N1 Zr1 C31 C36 105.9(4)
C44 Zr1 C31 C36 -52.5(3)
C30 Zr1 C31 C36 124.7(4)
C37 Zr1 C31 C36 -152.5(3)
C7 Zr1 C31 C36 60.5(3)
N2 Zr1 C31 C32 168.5(2)
N1 Zr1 C31 C32 -135.6(3)
C44 Zr1 C31 C32 66.0(3)
C30 Zr1 C31 C32 -116.8(4)
C37 Zr1 C31 C32 -34.0(3)
C7 Zr1 C31 C32 179.0(2)
N2 Zr1 C31 C30 -74.7(2)
N1 Zr1 C31 C30 -18.8(4)
C44 Zr1 C31 C30 -177.2(2)
C37 Zr1 C31 C30 82.8(2)
C7 Zr1 C31 C30 -64.2(3)
C36 C31 C32 C33 -0.7(5)
C30 C31 C32 C33 -169.3(4)
Zr1 C31 C32 C33 -104.2(4)
C31 C32 C33 C34 0.3(7)
C32 C33 C34 C35 -0.7(7)
C33 C34 C35 C36 1.4(7)
C34 C35 C36 C31 -1.8(7)
C32 C31 C36 C35 1.4(5)
C30 C31 C36 C35 170.0(4)
Zr1 C31 C36 C35 112.9(4)
N2 Zr1 C37 C38 145.3(3)
N1 Zr1 C37 C38 159.4(3)
C44 Zr1 C37 C38 -90.4(3)
C30 Zr1 C37 C38 33.6(3)
C31 Zr1 C37 C38 0.0(3)
C7 Zr1 C37 C38 157.2(3)
Zr1 C37 C38 C39 -92.4(4)
Zr1 C37 C38 C43 86.5(4)
C43 C38 C39 C40 -0.7(6)
C37 C38 C39 C40 178.2(4)
C38 C39 C40 C41 0.9(8)
C39 C40 C41 C42 -0.2(9)
C40 C41 C42 C43 -0.5(9)
C41 C42 C43 C38 0.6(8)
C39 C38 C43 C42 0.0(6)
C37 C38 C43 C42 -178.9(4)
N2 Zr1 C44 C45 87.6(2)
N1 Zr1 C44 C45 25.9(3)
C30 Zr1 C44 C45 -164.0(2)
C37 Zr1 C44 C45 -60.0(3)
C31 Zr1 C44 C45 -162.2(2)
C7 Zr1 C44 C45 57.0(3)
Zr1 C44 C45 C46 96.4(3)
Zr1 C44 C45 C50 -82.9(4)
C50 C45 C46 C47 1.3(6)
C44 C45 C46 C47 -178.0(4)
C45 C46 C47 C48 -1.1(7)
C46 C47 C48 C49 0.4(7)
C47 C48 C49 C50 0.0(6)
C48 C49 C50 C45 0.4(6)
C46 C45 C50 C49 -1.0(5)
C44 C45 C50 C49 178.3(3)
N4 Zr2 C51 C52 -98.8(2)
N3 Zr2 C51 C52 -162.19(19)
C65 Zr2 C51 C52 12.0(3)
C58 Zr2 C51 C52 112.1(2)
C23 Zr2 C51 C52 -128.0(2)
Zr2 C51 C52 C57 -80.9(3)
Zr2 C51 C52 C53 89.7(3)
N4 Zr2 C52 C57 -146.9(2)
C51 Zr2 C52 C57 121.4(4)
N3 Zr2 C52 C57 152.0(2)
C65 Zr2 C52 C57 -48.3(3)
C58 Zr2 C52 C57 46.3(3)
C23 Zr2 C52 C57 -162.5(2)
N4 Zr2 C52 C53 -25.2(3)
C51 Zr2 C52 C53 -116.9(4)
N3 Zr2 C52 C53 -86.4(3)
C65 Zr2 C52 C53 73.3(3)
C58 Zr2 C52 C53 168.0(3)
C23 Zr2 C52 C53 -40.8(3)
N4 Zr2 C52 C51 91.7(2)
N3 Zr2 C52 C51 30.5(3)
C65 Zr2 C52 C51 -169.8(2)
C58 Zr2 C52 C51 -75.1(3)
C23 Zr2 C52 C51 76.1(3)
C57 C52 C53 C54 -0.8(6)
C51 C52 C53 C54 -171.9(4)
Zr2 C52 C53 C54 -111.0(4)
C52 C53 C54 C55 0.1(7)
C53 C54 C55 C56 0.4(7)
C54 C55 C56 C57 -0.1(7)
C55 C56 C57 C52 -0.6(6)
C53 C52 C57 C56 1.1(6)
C51 C52 C57 C56 172.1(4)
Zr2 C52 C57 C56 114.8(4)
N4 Zr2 C58 C59 176.5(2)
C51 Zr2 C58 C59 -56.0(3)
N3 Zr2 C58 C59 -172.6(3)
C65 Zr2 C58 C59 66.3(3)
C23 Zr2 C58 C59 177.3(3)
C52 Zr2 C58 C59 -23.9(3)
Zr2 C58 C59 C60 -87.1(4)
Zr2 C58 C59 C64 90.0(4)
C64 C59 C60 C61 -1.8(6)
C58 C59 C60 C61 175.4(4)
C59 C60 C61 C62 -0.2(7)
C60 C61 C62 C63 2.3(7)
C61 C62 C63 C64 -2.3(8)
C62 C63 C64 C59 0.2(7)
C60 C59 C64 C63 1.8(6)
C58 C59 C64 C63 -175.4(4)
N4 Zr2 C65 C66 -56.3(3)
C51 Zr2 C65 C66 -171.1(2)
N3 Zr2 C65 C66 2.9(3)
C58 Zr2 C65 C66 87.4(3)
C23 Zr2 C65 C66 -26.6(3)
C52 Zr2 C65 C66 -164.5(3)
Zr2 C65 C66 C67 -64.6(4)
Zr2 C65 C66 C71 112.9(3)
C71 C66 C67 C68 -1.1(6)
C65 C66 C67 C68 176.6(4)
C66 C67 C68 C69 0.0(8)
C67 C68 C69 C70 0.9(8)
C68 C69 C70 C71 -0.7(7)
C69 C70 C71 C66 -0.5(7)
C67 C66 C71 C70 1.3(6)
C65 C66 C71 C70 -176.3(4)
C74 O2 C73 C72 -175.0(8)
C73 O2 C74 C75 173.8(8)
